data_4022675
loop_
_publ_author_name
'N. C. Misra'
'K. Panda'
'H. Ila'
'H. Junjappa'

_publ_contact_author_address
;Dept. of Chemistry
Indian Institute of Technology, Kanpur
India - 208016
;
_publ_contact_author_email hila@iitk.ac.in
_publ_contact_author_fax 915122597436
_publ_contact_author_name 'H. Ila'
_publ_contact_author_phone 915122597870
_publ_section_title
;
 An Efficient Highly Regioselective Synthesis of 2,3,4-Trisubstituted
 Pyrroles by Cycloaddition of Polarized Ketene S,S- and N,S- Acetals
 with Activated Methylene Isocyanides
;
_journal_name_full 'Journal of Organic Chemistry'
_journal_page_first 1246
_journal_page_last 1251
_journal_paper_doi 10.1021/jo062139j
_journal_volume 72
_journal_year 2007
_chemical_formula_moiety 'C10 H13 N O3 S'
_chemical_formula_sum 'C10 H13 N O3 S'
_chemical_formula_weight 227.28
_chemical_melting_point 405
_chemical_name_systematic Ethyl-4-acetyl-3-(methylthio)pyrrole-2-carboxylate
_space_group_IT_number 61
_symmetry_cell_setting orthorhombic
_symmetry_Int_Tables_number 61
_symmetry_space_group_name_Hall '-P 2ac 2ab'
_symmetry_space_group_name_H-M 'P b c a'
_atom_sites_solution_hydrogens geom
_atom_sites_solution_primary direct
_atom_sites_solution_secondary difmap
_audit_creation_method SHELXL-97
_cell_angle_alpha 90.000(5)
_cell_angle_beta 90.000(5)
_cell_angle_gamma 90.000(5)
_cell_formula_units_Z 8
_cell_length_a 14.196(5)
_cell_length_b 9.713(5)
_cell_length_c 15.483(5)
_cell_measurement_temperature 100(2)
_cell_volume 2134.9(15)
_computing_cell_refinement 'SAINT 6.45 ( Bruker, 2003)'
_computing_data_collection 'SMART 5.628 (Bruker, 2003)'
_computing_data_reduction 'SAINT 6.45  (Bruker, 2003)'
_computing_molecular_graphics 'Diamond 2.1e, Ortep'
_computing_structure_refinement 'SHELXL-97 (Sheldrick, 1997)'
_computing_structure_solution SIR-97
_diffrn_ambient_temperature 100(2)
_diffrn_measured_fraction_theta_full 0.997
_diffrn_measured_fraction_theta_max 0.997
_diffrn_measurement_device_type 'Bruker SMART APEX'
_diffrn_measurement_method /w-scans
_diffrn_radiation_monochromator graphite
_diffrn_radiation_probe x-ray
_diffrn_radiation_type MoK\a
_diffrn_radiation_wavelength 0.71069
_diffrn_reflns_av_R_equivalents 0.0241
_diffrn_reflns_av_sigmaI/netI 0.0187
_diffrn_reflns_limit_h_max 18
_diffrn_reflns_limit_h_min -18
_diffrn_reflns_limit_k_max 12
_diffrn_reflns_limit_k_min -7
_diffrn_reflns_limit_l_max 20
_diffrn_reflns_limit_l_min -20
_diffrn_reflns_number 13255
_diffrn_reflns_theta_full 28.30
_diffrn_reflns_theta_max 28.30
_diffrn_reflns_theta_min 2.63
_diffrn_source 'fine-focus sealed tube'
_exptl_absorpt_coefficient_mu 0.289
_exptl_absorpt_correction_T_max 0.9654
_exptl_absorpt_correction_T_min 0.9498
_exptl_absorpt_correction_type empirical
_exptl_crystal_colour colorless
_exptl_crystal_density_diffrn 1.414
_exptl_crystal_density_method 'not measured'
_exptl_crystal_description Needle
_exptl_crystal_F_000 960
_exptl_crystal_size_max 0.18
_exptl_crystal_size_mid 0.16
_exptl_crystal_size_min 0.13
_refine_diff_density_max 0.406
_refine_diff_density_min -0.219
_refine_diff_density_rms 0.066
_refine_ls_extinction_method none
_refine_ls_goodness_of_fit_ref 1.066
_refine_ls_matrix_type full
_refine_ls_number_parameters 140
_refine_ls_number_reflns 2642
_refine_ls_number_restraints 0
_refine_ls_restrained_S_all 1.066
_refine_ls_R_factor_all 0.0391
_refine_ls_R_factor_gt 0.0368
_refine_ls_shift/su_max 0.001
_refine_ls_shift/su_mean 0.000
_refine_ls_structure_factor_coef Fsqd
_refine_ls_weighting_details 'calc w=1/[\s^2^(Fo^2^)+(0.0509P)^2^+1.3160P] where P=(Fo^2^+2Fc^2^)/3'
_refine_ls_weighting_scheme calc
_refine_ls_wR_factor_gt 0.0936
_refine_ls_wR_factor_ref 0.0952
_reflns_number_gt 2474
_reflns_number_total 2642
_reflns_threshold_expression >2sigma(I)
_cod_data_source_file jo062139jsi20061016_022304.cif
_cod_data_source_block 7a
_cod_depositor_comments
;
The following automatic conversions were performed:
'_exptl_absorpt_correction_type' value 'Empirical' changed to 'empirical'
according to '/home/saulius/struct/CIF-dictionaries/cif_core.dic'
dictionary named 'cif_core.dic' version 2.4.1 from 2010-06-29.

Automatic conversion script
Id: cif_fix_enum 1527 2010-12-29 10:47:43Z saulius 
;
_cod_database_code 4022675

loop_
_symmetry_equiv_pos_as_xyz
'x, y, z'
'-x+1/2, -y, z+1/2'
'x+1/2, -y+1/2, -z'
'-x, y+1/2, -z+1/2'
'-x, -y, -z'
'x-1/2, y, -z-1/2'
'-x-1/2, y-1/2, z'
'x, -y-1/2, z-1/2'

loop_
_atom_site_label
_atom_site_type_symbol
_atom_site_fract_x
_atom_site_fract_y
_atom_site_fract_z
_atom_site_U_iso_or_equiv
_atom_site_adp_type
_atom_site_occupancy
_atom_site_symmetry_multiplicity
_atom_site_calc_flag
_atom_site_refinement_flags
S1 S 0.39664(2) 0.94864(3) 0.06002(2) 0.01408(11) Uani 1 1 d .
O1 O 0.06451(7) 0.91583(10) 0.10687(6) 0.0159(2) Uani 1 1 d .
O2 O 0.18033(7) 0.83408(10) 0.02136(6) 0.0176(2) Uani 1 1 d .
O3 O 0.50075(7) 1.07275(10) 0.21617(6) 0.0166(2) Uani 1 1 d .
N1 N 0.18028(8) 1.06137(12) 0.20525(7) 0.0142(2) Uani 1 1 d .
C1 C 0.25054(9) 1.12056(13) 0.24938(8) 0.0145(3) Uani 1 1 d .
H1 H 0.2435 1.1743 0.2987 0.017 Uiso 1 1 calc R
C2 C 0.33584(9) 1.08867(13) 0.20967(8) 0.0124(3) Uani 1 1 d .
C3 C 0.31366(9) 1.00647(13) 0.13540(8) 0.0115(2) Uani 1 1 d .
C4 C 0.21637(9) 0.98973(13) 0.13536(8) 0.0129(2) Uani 1 1 d .
C5 C 0.15511(9) 0.90560(13) 0.08103(8) 0.0130(3) Uani 1 1 d .
C6 C 0.42838(9) 1.12749(13) 0.24280(8) 0.0127(2) Uani 1 1 d .
C7 C 0.43283(10) 1.23615(15) 0.31195(9) 0.0189(3) Uani 1 1 d .
H7A H 0.4973 1.2517 0.3279 0.028 Uiso 1 1 calc R
H7B H 0.3980 1.2059 0.3616 0.028 Uiso 1 1 calc R
H7C H 0.4060 1.3202 0.2905 0.028 Uiso 1 1 calc R
C8 C 0.34594(9) 1.00252(15) -0.04150(8) 0.0150(3) Uani 1 1 d .
H8A H 0.3866 0.9753 -0.0880 0.023 Uiso 1 1 calc R
H8B H 0.3389 1.1008 -0.0418 0.023 Uiso 1 1 calc R
H8C H 0.2854 0.9600 -0.0487 0.023 Uiso 1 1 calc R
C9 C -0.00248(9) 0.83286(14) 0.05830(8) 0.0155(3) Uani 1 1 d .
H9A H 0.0140 0.7361 0.0621 0.019 Uiso 1 1 calc R
H9B H -0.0024 0.8597 -0.0020 0.019 Uiso 1 1 calc R
C10 C -0.09806(9) 0.85778(15) 0.09763(10) 0.0190(3) Uani 1 1 d .
H10A H -0.1444 0.8046 0.0672 0.028 Uiso 1 1 calc R
H10B H -0.1134 0.9538 0.0934 0.028 Uiso 1 1 calc R
H10C H -0.0972 0.8308 0.1573 0.028 Uiso 1 1 calc R
H1N1 H 0.1213(14) 1.0650(18) 0.2195(12) 0.021(5) Uiso 1 1 d .

loop_
_atom_site_aniso_label
_atom_site_aniso_U_11
_atom_site_aniso_U_22
_atom_site_aniso_U_33
_atom_site_aniso_U_23
_atom_site_aniso_U_13
_atom_site_aniso_U_12
S1 0.01110(17) 0.02061(19) 0.01053(17) -0.00258(11) 0.00037(11) 0.00323(11)
O1 0.0097(4) 0.0220(5) 0.0159(5) -0.0044(4) -0.0005(4) -0.0034(4)
O2 0.0160(4) 0.0192(5) 0.0174(5) -0.0045(4) 0.0022(4) -0.0031(4)
O3 0.0121(4) 0.0237(5) 0.0139(4) -0.0009(4) -0.0011(4) 0.0006(4)
N1 0.0098(5) 0.0200(6) 0.0127(5) -0.0023(4) 0.0021(4) -0.0008(4)
C1 0.0144(6) 0.0175(6) 0.0117(5) -0.0024(5) 0.0007(5) 0.0004(5)
C2 0.0120(6) 0.0144(6) 0.0107(6) -0.0003(4) 0.0000(4) 0.0000(4)
C3 0.0112(6) 0.0137(6) 0.0096(5) 0.0000(4) 0.0008(4) 0.0006(4)
C4 0.0119(6) 0.0155(6) 0.0111(5) -0.0005(5) 0.0004(4) -0.0008(5)
C5 0.0112(6) 0.0150(6) 0.0128(6) 0.0018(5) -0.0008(5) -0.0014(5)
C6 0.0139(6) 0.0150(6) 0.0093(5) 0.0021(5) -0.0005(4) -0.0022(5)
C7 0.0206(7) 0.0213(7) 0.0147(6) -0.0044(5) -0.0018(5) -0.0032(5)
C8 0.0150(6) 0.0201(6) 0.0099(6) 0.0007(5) 0.0003(5) 0.0007(5)
C9 0.0124(6) 0.0173(6) 0.0167(6) -0.0025(5) -0.0026(5) -0.0027(5)
C10 0.0125(6) 0.0204(7) 0.0240(7) -0.0018(5) -0.0006(5) -0.0027(5)

loop_
_atom_type_symbol
_atom_type_description
_atom_type_scat_dispersion_real
_atom_type_scat_dispersion_imag
_atom_type_scat_source
C C 0.0033 0.0016 'International Tables Vol C Tables 4.2.6.8 and 6.1.1.4'
H H 0.0000 0.0000 'International Tables Vol C Tables 4.2.6.8 and 6.1.1.4'
N N 0.0061 0.0033 'International Tables Vol C Tables 4.2.6.8 and 6.1.1.4'
O O 0.0106 0.0060 'International Tables Vol C Tables 4.2.6.8 and 6.1.1.4'
S S 0.1246 0.1234 'International Tables Vol C Tables 4.2.6.8 and 6.1.1.4'

loop_
_geom_angle_atom_site_label_1
_geom_angle_atom_site_label_2
_geom_angle_atom_site_label_3
_geom_angle
C3 S1 C8 102.65(6)
C5 O1 C9 115.37(10)
C1 N1 C4 109.81(11)
C1 N1 H1N1 125.0(13)
C4 N1 H1N1 125.2(13)
N1 C1 C2 109.08(11)
N1 C1 H1 125.5
C2 C1 H1 125.5
C1 C2 C3 106.66(11)
C1 C2 C6 124.73(12)
C3 C2 C6 128.53(11)
C4 C3 C2 106.47(11)
C4 C3 S1 129.08(10)
C2 C3 S1 124.40(10)
N1 C4 C3 107.96(11)
N1 C4 C5 120.73(11)
C3 C4 C5 131.10(12)
O2 C5 O1 123.38(12)
O2 C5 C4 125.79(12)
O1 C5 C4 110.82(11)
O3 C6 C2 121.53(12)
O3 C6 C7 120.49(12)
C2 C6 C7 117.97(12)
C6 C7 H7A 109.5
C6 C7 H7B 109.5
H7A C7 H7B 109.5
C6 C7 H7C 109.5
H7A C7 H7C 109.5
H7B C7 H7C 109.5
S1 C8 H8A 109.5
S1 C8 H8B 109.5
H8A C8 H8B 109.5
S1 C8 H8C 109.5
H8A C8 H8C 109.5
H8B C8 H8C 109.5
O1 C9 C10 106.90(11)
O1 C9 H9A 110.3
C10 C9 H9A 110.3
O1 C9 H9B 110.3
C10 C9 H9B 110.3
H9A C9 H9B 108.6
C9 C10 H10A 109.5
C9 C10 H10B 109.5
H10A C10 H10B 109.5
C9 C10 H10C 109.5
H10A C10 H10C 109.5
H10B C10 H10C 109.5

loop_
_geom_bond_atom_site_label_1
_geom_bond_atom_site_label_2
_geom_bond_distance
S1 C3 1.7508(13)
S1 C8 1.8064(14)
O1 C5 1.3505(16)
O1 C9 1.4558(16)
O2 C5 1.2101(17)
O3 C6 1.2281(17)
N1 C1 1.3388(18)
N1 C4 1.3849(17)
N1 H1N1 0.87(2)
C1 C2 1.3930(18)
C1 H1 0.9300
C2 C3 1.4348(18)
C2 C6 1.4598(18)
C3 C4 1.3906(18)
C4 C5 1.4600(18)
C6 C7 1.5048(19)
C7 H7A 0.9600
C7 H7B 0.9600
C7 H7C 0.9600
C8 H8A 0.9600
C8 H8B 0.9600
C8 H8C 0.9600
C9 C10 1.5066(18)
C9 H9A 0.9700
C9 H9B 0.9700
C10 H10A 0.9600
C10 H10B 0.9600
C10 H10C 0.9600

loop_
_geom_torsion_atom_site_label_1
_geom_torsion_atom_site_label_2
_geom_torsion_atom_site_label_3
_geom_torsion_atom_site_label_4
_geom_torsion
C4 N1 C1 C2 -0.31(15)
N1 C1 C2 C3 1.18(15)
N1 C1 C2 C6 -175.69(12)
C1 C2 C3 C4 -1.59(15)
C6 C2 C3 C4 175.12(13)
C1 C2 C3 S1 176.01(10)
C6 C2 C3 S1 -7.3(2)
C8 S1 C3 C4 48.65(14)
C8 S1 C3 C2 -128.39(12)
C1 N1 C4 C3 -0.73(15)
C1 N1 C4 C5 174.52(12)
C2 C3 C4 N1 1.42(15)
S1 C3 C4 N1 -176.03(10)
C2 C3 C4 C5 -173.15(13)
S1 C3 C4 C5 9.4(2)
C9 O1 C5 O2 0.65(18)
C9 O1 C5 C4 -178.45(11)
N1 C4 C5 O2 -176.16(13)
C3 C4 C5 O2 -2.2(2)
N1 C4 C5 O1 2.91(17)
C3 C4 C5 O1 176.91(13)
C1 C2 C6 O3 164.11(13)
C3 C2 C6 O3 -12.1(2)
C1 C2 C6 C7 -15.12(19)
C3 C2 C6 C7 168.71(13)
C5 O1 C9 C10 179.41(11)

loop_
_cod_related_entry_id
_cod_related_entry_database
_cod_related_entry_code
1 ChemSpider 17264818
